data_7018296
loop_
_publ_author_name
'Fielden, John'
'Long, De-Liang'
'Speldrich, Manfred'
'K\"ogerler, Paul'
'Cronin, Leroy'

_publ_section_title
;
 [Co(x)Cu(1-x)(DDOP)(OH(2))(NO(3))](NO(3)): hydrogen bond-driven
 distortion of cobalt(ii) by solid solution 'network mismatch'.
;
_journal_issue 16
_journal_name_full 'Dalton transactions (Cambridge, England : 2003)'
_journal_page_first 4927
_journal_page_last 4934
_journal_paper_doi 10.1039/c2dt11055e
_journal_volume 41
_journal_year 2012
_chemical_formula_moiety 'C18 H22 Cu N5 O5, N O3 '
_chemical_formula_sum 'C18 H22 Cu N6 O8'
_chemical_formula_weight 513.97
_space_group_IT_number 14
_symmetry_cell_setting monoclinic
_symmetry_space_group_name_Hall '-P 2ybc'
_symmetry_space_group_name_H-M 'P 1 21/c 1'
_atom_sites_solution_hydrogens geom
_atom_sites_solution_primary direct
_atom_sites_solution_secondary difmap
_audit_creation_method SHELXL-97
_cell_angle_alpha 90.00
_cell_angle_beta 109.246(2)
_cell_angle_gamma 90.00
_cell_formula_units_Z 4
_cell_length_a 10.0362(3)
_cell_length_b 7.3893(2)
_cell_length_c 29.2108(6)
_cell_measurement_reflns_used 4625
_cell_measurement_temperature 150(2)
_cell_measurement_theta_max 27.5
_cell_measurement_theta_min 2.2
_cell_volume 2045.22(10)
_computing_cell_refinement 'HKL Scalepack (Otwinowski & Minor 1997)'
_computing_data_collection 'Collect (Nonius BV, 1997-2000)'
_computing_data_reduction
;
HKL Denzo and Scalepack (Otwinowski & Minor 1997)
;
_computing_molecular_graphics 'SHELXTL (Bruker, 2001)'
_computing_publication_material 'SHELXTL (Bruker, 2001)'
_computing_structure_refinement 'SHELXL-97 (Sheldrick, 1997)'
_computing_structure_solution 'SHELXS-97 (Sheldrick, 1997)'
_diffrn_ambient_temperature 150(2)
_diffrn_measured_fraction_theta_full 0.989
_diffrn_measured_fraction_theta_max 0.989
_diffrn_measurement_device_type KappaCCD
_diffrn_measurement_method \w
_diffrn_radiation_monochromator graphite
_diffrn_radiation_source 'fine-focus sealed tube'
_diffrn_radiation_type MoK\a
_diffrn_radiation_wavelength 0.71073
_diffrn_reflns_av_R_equivalents 0.0432
_diffrn_reflns_av_sigmaI/netI 0.0356
_diffrn_reflns_limit_h_max 13
_diffrn_reflns_limit_h_min -13
_diffrn_reflns_limit_k_max 9
_diffrn_reflns_limit_k_min -9
_diffrn_reflns_limit_l_max 37
_diffrn_reflns_limit_l_min -24
_diffrn_reflns_number 19463
_diffrn_reflns_theta_full 27.46
_diffrn_reflns_theta_max 27.46
_diffrn_reflns_theta_min 2.15
_exptl_absorpt_coefficient_mu 1.130
_exptl_absorpt_correction_type none
_exptl_crystal_colour green
_exptl_crystal_density_diffrn 1.669
_exptl_crystal_density_method 'not measured'
_exptl_crystal_description plate
_exptl_crystal_F_000 1060
_exptl_crystal_size_max 0.40
_exptl_crystal_size_mid 0.20
_exptl_crystal_size_min 0.10
_refine_diff_density_max 0.401
_refine_diff_density_min -0.419
_refine_diff_density_rms 0.060
_refine_ls_extinction_method none
_refine_ls_goodness_of_fit_ref 1.021
_refine_ls_hydrogen_treatment mixed
_refine_ls_matrix_type full
_refine_ls_number_parameters 310
_refine_ls_number_reflns 4622
_refine_ls_number_restraints 4
_refine_ls_restrained_S_all 1.021
_refine_ls_R_factor_all 0.0438
_refine_ls_R_factor_gt 0.0314
_refine_ls_shift/su_max 0.002
_refine_ls_shift/su_mean 0.000
_refine_ls_structure_factor_coef Fsqd
_refine_ls_weighting_details 'calc w=1/[\s^2^(Fo^2^)+(0.0398P)^2^+0.8384P] where P=(Fo^2^+2Fc^2^)/3'
_refine_ls_weighting_scheme calc
_refine_ls_wR_factor_gt 0.0766
_refine_ls_wR_factor_ref 0.0813
_reflns_number_gt 3785
_reflns_number_total 4622
_reflns_threshold_expression >2sigma(I)
_cod_data_source_file c2dt11055e.txt
_cod_data_source_block compound2
_cod_original_cell_volume 2045.22(9)
_cod_original_sg_symbol_H-M P2(1)/c
_cod_database_code 7018296

loop_
_symmetry_equiv_pos_as_xyz
'x, y, z'
'-x, y+1/2, -z+1/2'
'-x, -y, -z'
'x, -y-1/2, z-1/2'

loop_
_atom_site_label
_atom_site_type_symbol
_atom_site_fract_x
_atom_site_fract_y
_atom_site_fract_z
_atom_site_U_iso_or_equiv
_atom_site_adp_type
_atom_site_occupancy
_atom_site_symmetry_multiplicity
_atom_site_calc_flag
_atom_site_refinement_flags
Cu1 Cu 0.89738(2) 0.20578(3) 0.875138(8) 0.01991(8) Uani 1 1 d .
O1 O 1.36123(16) 0.4311(2) 0.86106(6) 0.0313(3) Uani 1 1 d D
O2 O 0.80946(16) -0.0745(2) 0.89187(6) 0.0280(3) Uani 1 1 d D
O3 O 0.93200(16) 0.5385(2) 0.86489(5) 0.0289(3) Uani 1 1 d .
O4 O 0.95859(18) 0.5346(2) 0.79410(6) 0.0381(4) Uani 1 1 d .
O5 O 0.83195(18) 0.7429(2) 0.81126(6) 0.0362(4) Uani 1 1 d .
N1 N 0.97117(16) 0.1212(2) 0.82325(5) 0.0192(3) Uani 1 1 d .
N2 N 1.08222(16) 0.1518(2) 0.92733(5) 0.0190(3) Uani 1 1 d .
N3 N 0.71752(17) 0.2404(2) 0.81598(5) 0.0198(3) Uani 1 1 d .
N4 N 0.84872(16) 0.3014(2) 0.93380(5) 0.0192(3) Uani 1 1 d .
N6 N 0.90771(17) 0.6049(2) 0.82305(6) 0.0221(3) Uani 1 1 d .
C1 C 1.11057(19) 0.0389(3) 0.82957(7) 0.0208(4) Uani 1 1 d .
H1 H 1.0987 -0.0511 0.8029 0.025 Uiso 1 1 calc R
C2 C 1.1635(2) -0.0618(3) 0.87780(7) 0.0217(4) Uani 1 1 d .
H2A H 1.2444 -0.1392 0.8782 0.026 Uiso 1 1 calc R
H2B H 1.0876 -0.1418 0.8807 0.026 Uiso 1 1 calc R
C3 C 1.20955(19) 0.0661(3) 0.92145(7) 0.0206(4) Uani 1 1 d .
H3 H 1.2578 -0.0066 0.9512 0.025 Uiso 1 1 calc R
C4 C 1.3126(2) 0.2110(3) 0.91579(7) 0.0230(4) Uani 1 1 d .
H4A H 1.3321 0.2977 0.9430 0.028 Uiso 1 1 calc R
H4B H 1.4029 0.1523 0.9176 0.028 Uiso 1 1 calc R
C5 C 1.2560(2) 0.3141(3) 0.86814(7) 0.0227(4) Uani 1 1 d .
H5 H 1.1716 0.3867 0.8678 0.027 Uiso 1 1 calc R
C6 C 1.2154(2) 0.1826(3) 0.82550(7) 0.0238(4) Uani 1 1 d .
H6A H 1.3016 0.1222 0.8238 0.029 Uiso 1 1 calc R
H6B H 1.1734 0.2514 0.7951 0.029 Uiso 1 1 calc R
C7 C 0.8862(2) 0.1433(3) 0.78058(7) 0.0231(4) Uani 1 1 d .
H7 H 0.9139 0.1158 0.7533 0.028 Uiso 1 1 calc R
C8 C 0.7447(2) 0.2119(3) 0.77425(7) 0.0205(4) Uani 1 1 d .
C9 C 0.6449(2) 0.2343(3) 0.72899(7) 0.0274(5) Uani 1 1 d .
H9 H 0.6689 0.2171 0.7004 0.033 Uiso 1 1 calc R
C10 C 0.5083(2) 0.2826(3) 0.72618(7) 0.0284(5) Uani 1 1 d .
H10 H 0.4373 0.3001 0.6956 0.034 Uiso 1 1 calc R
C11 C 0.4781(2) 0.3044(3) 0.76835(7) 0.0262(4) Uani 1 1 d .
H11 H 0.3850 0.3337 0.7674 0.031 Uiso 1 1 calc R
C12 C 0.5850(2) 0.2831(3) 0.81247(7) 0.0253(4) Uani 1 1 d .
H12 H 0.5632 0.2997 0.8415 0.030 Uiso 1 1 calc R
C13 C 1.0779(2) 0.1760(3) 0.96996(7) 0.0203(4) Uani 1 1 d .
H13 H 1.1549 0.1408 0.9975 0.024 Uiso 1 1 calc R
C14 C 0.9520(2) 0.2591(3) 0.97584(6) 0.0188(4) Uani 1 1 d .
C15 C 0.9412(2) 0.2941(3) 1.02091(7) 0.0218(4) Uani 1 1 d .
H15 H 1.0159 0.2634 1.0496 0.026 Uiso 1 1 calc R
C16 C 0.8191(2) 0.3749(3) 1.02342(7) 0.0250(4) Uani 1 1 d .
H16 H 0.8079 0.3979 1.0539 0.030 Uiso 1 1 calc R
C17 C 0.7142(2) 0.4213(3) 0.98104(7) 0.0270(4) Uani 1 1 d .
H17 H 0.6301 0.4780 0.9819 0.032 Uiso 1 1 calc R
C18 C 0.7336(2) 0.3838(3) 0.93711(7) 0.0261(4) Uani 1 1 d .
H18 H 0.6618 0.4184 0.9080 0.031 Uiso 1 1 calc R
O6 O 0.44631(17) 0.6917(2) 0.93837(6) 0.0393(4) Uani 1 1 d .
O7 O 0.61139(19) 0.8946(3) 0.95962(7) 0.0544(5) Uani 1 1 d .
O8 O 0.5255(2) 0.8121(3) 0.88563(6) 0.0544(5) Uani 1 1 d .
N5 N 0.52927(18) 0.7997(3) 0.92815(6) 0.0274(4) Uani 1 1 d .
H1W H 0.7349(19) -0.082(4) 0.8971(9) 0.045(8) Uiso 1 1 d D
H19 H 1.381(3) 0.510(3) 0.8816(8) 0.041(8) Uiso 1 1 d D
H2W H 0.808(3) -0.140(3) 0.8700(8) 0.043(8) Uiso 1 1 d D

loop_
_atom_site_aniso_label
_atom_site_aniso_U_11
_atom_site_aniso_U_22
_atom_site_aniso_U_33
_atom_site_aniso_U_23
_atom_site_aniso_U_13
_atom_site_aniso_U_12
Cu1 0.01658(12) 0.02945(14) 0.01337(13) 0.00007(9) 0.00446(9) 0.00474(10)
O1 0.0330(8) 0.0306(9) 0.0365(9) -0.0043(7) 0.0196(7) -0.0077(7)
O2 0.0259(8) 0.0282(8) 0.0306(9) -0.0009(6) 0.0102(7) 0.0002(6)
O3 0.0397(8) 0.0282(8) 0.0196(7) 0.0034(6) 0.0107(6) 0.0001(7)
O4 0.0535(10) 0.0372(10) 0.0341(9) 0.0049(7) 0.0287(8) 0.0080(8)
O5 0.0411(10) 0.0321(9) 0.0291(8) 0.0030(6) 0.0031(7) 0.0133(7)
N1 0.0183(8) 0.0209(8) 0.0189(8) 0.0012(6) 0.0068(6) 0.0018(7)
N2 0.0172(8) 0.0218(8) 0.0174(8) 0.0014(6) 0.0047(6) 0.0004(6)
N3 0.0183(8) 0.0251(9) 0.0155(8) -0.0005(6) 0.0046(6) 0.0014(6)
N4 0.0185(8) 0.0225(9) 0.0158(8) 0.0010(6) 0.0048(6) 0.0018(7)
N6 0.0214(8) 0.0227(9) 0.0221(9) -0.0007(6) 0.0068(7) -0.0040(7)
C1 0.0189(9) 0.0232(10) 0.0209(10) -0.0028(7) 0.0074(7) 0.0035(8)
C2 0.0201(9) 0.0208(10) 0.0236(10) 0.0001(7) 0.0064(8) 0.0022(8)
C3 0.0177(9) 0.0233(10) 0.0207(10) 0.0016(7) 0.0061(7) 0.0032(7)
C4 0.0184(9) 0.0259(10) 0.0247(10) -0.0025(8) 0.0072(8) 0.0012(8)
C5 0.0199(9) 0.0227(10) 0.0275(10) -0.0001(8) 0.0106(8) -0.0020(8)
C6 0.0200(9) 0.0299(11) 0.0235(10) 0.0005(8) 0.0101(8) 0.0016(8)
C7 0.0260(10) 0.0280(11) 0.0172(10) 0.0009(7) 0.0098(8) 0.0020(8)
C8 0.0211(9) 0.0245(10) 0.0159(9) 0.0005(7) 0.0060(7) 0.0009(8)
C9 0.0267(11) 0.0387(13) 0.0163(10) 0.0015(8) 0.0063(8) 0.0020(9)
C10 0.0233(10) 0.0376(13) 0.0201(10) 0.0025(8) 0.0013(8) 0.0013(9)
C11 0.0187(9) 0.0331(12) 0.0246(10) 0.0004(8) 0.0041(8) 0.0033(9)
C12 0.0204(10) 0.0362(12) 0.0200(10) -0.0018(8) 0.0075(8) 0.0013(9)
C13 0.0180(9) 0.0240(11) 0.0165(9) 0.0023(7) 0.0024(7) 0.0003(7)
C14 0.0201(9) 0.0192(10) 0.0171(9) 0.0025(7) 0.0060(7) -0.0005(7)
C15 0.0233(10) 0.0239(10) 0.0170(9) 0.0033(7) 0.0050(7) 0.0003(8)
C16 0.0319(11) 0.0268(11) 0.0191(10) 0.0007(8) 0.0123(8) 0.0013(9)
C17 0.0256(10) 0.0326(12) 0.0243(10) -0.0017(8) 0.0102(8) 0.0056(9)
C18 0.0229(10) 0.0339(12) 0.0201(10) 0.0007(8) 0.0054(8) 0.0079(9)
O6 0.0320(9) 0.0451(11) 0.0445(10) 0.0141(8) 0.0175(7) 0.0063(8)
O7 0.0363(10) 0.0600(13) 0.0504(11) -0.0176(9) -0.0080(8) -0.0013(9)
O8 0.0497(11) 0.0896(17) 0.0267(9) -0.0056(9) 0.0166(8) -0.0160(11)
N5 0.0189(8) 0.0336(10) 0.0266(10) 0.0006(7) 0.0032(7) 0.0042(8)

loop_
_atom_type_symbol
_atom_type_description
_atom_type_scat_dispersion_real
_atom_type_scat_dispersion_imag
_atom_type_scat_source
C C 0.0033 0.0016 'International Tables Vol C Tables 4.2.6.8 and 6.1.1.4'
H H 0.0000 0.0000 'International Tables Vol C Tables 4.2.6.8 and 6.1.1.4'
Cu Cu 0.3201 1.2651 'International Tables Vol C Tables 4.2.6.8 and 6.1.1.4'
N N 0.0061 0.0033 'International Tables Vol C Tables 4.2.6.8 and 6.1.1.4'
O O 0.0106 0.0060 'International Tables Vol C Tables 4.2.6.8 and 6.1.1.4'

loop_
_geom_angle_atom_site_label_1
_geom_angle_atom_site_label_2
_geom_angle_atom_site_label_3
_geom_angle
N1 Cu1 N2 91.89(6)
N1 Cu1 N4 172.36(6)
N2 Cu1 N4 81.36(6)
N1 Cu1 N3 81.01(6)
N2 Cu1 N3 172.61(6)
N4 Cu1 N3 105.85(6)
N1 Cu1 O2 98.05(6)
N2 Cu1 O2 89.05(6)
N4 Cu1 O2 85.48(6)
N3 Cu1 O2 89.92(6)
N1 Cu1 O3 96.63(6)
N2 Cu1 O3 98.91(6)
N4 Cu1 O3 80.99(6)
N3 Cu1 O3 84.04(6)
O2 Cu1 O3 163.05(5)
C5 O1 H19 109.5(19)
Cu1 O2 H1W 122(2)
Cu1 O2 H2W 106(2)
H1W O2 H2W 110(3)
N6 O3 Cu1 120.28(12)
C7 N1 C1 118.53(15)
C7 N1 Cu1 114.13(13)
C1 N1 Cu1 127.35(12)
C13 N2 C3 118.76(16)
C13 N2 Cu1 113.10(13)
C3 N2 Cu1 127.54(12)
C12 N3 C8 117.32(16)
C12 N3 Cu1 131.84(13)
C8 N3 Cu1 110.84(12)
C18 N4 C14 117.35(16)
C18 N4 Cu1 131.69(13)
C14 N4 Cu1 110.80(12)
O4 N6 O5 120.29(16)
O4 N6 O3 120.45(17)
O5 N6 O3 119.26(16)
N1 C1 C2 110.04(15)
N1 C1 C6 110.57(16)
C2 C1 C6 111.84(16)
N1 C1 H1 108.1
C2 C1 H1 108.1
C6 C1 H1 108.1
C1 C2 C3 112.67(17)
C1 C2 H2A 109.1
C3 C2 H2A 109.1
C1 C2 H2B 109.1
C3 C2 H2B 109.1
H2A C2 H2B 107.8
N2 C3 C2 108.93(15)
N2 C3 C4 110.57(16)
C2 C3 C4 111.71(15)
N2 C3 H3 108.5
C2 C3 H3 108.5
C4 C3 H3 108.5
C5 C4 C3 112.68(16)
C5 C4 H4A 109.1
C3 C4 H4A 109.1
C5 C4 H4B 109.1
C3 C4 H4B 109.1
H4A C4 H4B 107.8
O1 C5 C4 111.30(16)
O1 C5 C6 106.13(15)
C4 C5 C6 110.28(17)
O1 C5 H5 109.7
C4 C5 H5 109.7
C6 C5 H5 109.7
C5 C6 C1 112.63(15)
C5 C6 H6A 109.1
C1 C6 H6A 109.1
C5 C6 H6B 109.1
C1 C6 H6B 109.1
H6A C6 H6B 107.8
N1 C7 C8 118.70(17)
N1 C7 H7 120.6
C8 C7 H7 120.6
N3 C8 C9 123.21(18)
N3 C8 C7 114.62(16)
C9 C8 C7 122.05(17)
C8 C9 C10 118.44(19)
C8 C9 H9 120.8
C10 C9 H9 120.8
C11 C10 C9 118.80(18)
C11 C10 H10 120.6
C9 C10 H10 120.6
C10 C11 C12 119.25(19)
C10 C11 H11 120.4
C12 C11 H11 120.4
N3 C12 C11 122.89(18)
N3 C12 H12 118.6
C11 C12 H12 118.6
N2 C13 C14 118.86(17)
N2 C13 H13 120.6
C14 C13 H13 120.6
N4 C14 C15 122.95(17)
N4 C14 C13 114.92(16)
C15 C14 C13 122.12(17)
C14 C15 C16 118.63(17)
C14 C15 H15 120.7
C16 C15 H15 120.7
C17 C16 C15 119.11(18)
C17 C16 H16 120.4
C15 C16 H16 120.4
C16 C17 C18 118.85(19)
C16 C17 H17 120.6
C18 C17 H17 120.6
N4 C18 C17 123.06(18)
N4 C18 H18 118.5
C17 C18 H18 118.5
O7 N5 O8 120.0(2)
O7 N5 O6 121.10(19)
O8 N5 O6 118.87(19)

loop_
_geom_bond_atom_site_label_1
_geom_bond_atom_site_label_2
_geom_bond_distance
Cu1 N1 1.9940(15)
Cu1 N2 2.0151(15)
Cu1 N4 2.0555(15)
Cu1 N3 2.0623(16)
Cu1 O2 2.3644(16)
Cu1 O3 2.5150(15)
O1 C5 1.432(2)
O1 H19 0.811(17)
O2 H1W 0.814(14)
O2 H2W 0.797(14)
O3 N6 1.264(2)
O4 N6 1.237(2)
O5 N6 1.250(2)
N1 C7 1.268(2)
N1 C1 1.480(2)
N2 C13 1.273(2)
N2 C3 1.486(2)
N3 C12 1.337(2)
N3 C8 1.351(2)
N4 C18 1.337(2)
N4 C14 1.357(2)
C1 C2 1.526(3)
C1 C6 1.527(3)
C1 H1 1.0000
C2 C3 1.531(3)
C2 H2A 0.9900
C2 H2B 0.9900
C3 C4 1.535(3)
C3 H3 1.0000
C4 C5 1.523(3)
C4 H4A 0.9900
C4 H4B 0.9900
C5 C6 1.525(3)
C5 H5 1.0000
C6 H6A 0.9900
C6 H6B 0.9900
C7 C8 1.461(3)
C7 H7 0.9500
C8 C9 1.380(3)
C9 C10 1.393(3)
C9 H9 0.9500
C10 C11 1.372(3)
C10 H10 0.9500
C11 C12 1.388(3)
C11 H11 0.9500
C12 H12 0.9500
C13 C14 1.465(3)
C13 H13 0.9500
C14 C15 1.380(3)
C15 C16 1.387(3)
C15 H15 0.9500
C16 C17 1.378(3)
C16 H16 0.9500
C17 C18 1.388(3)
C17 H17 0.9500
C18 H18 0.9500
O6 N5 1.258(2)
O7 N5 1.231(2)
O8 N5 1.233(2)

loop_
_geom_hbond_atom_site_label_D
_geom_hbond_atom_site_label_H
_geom_hbond_atom_site_label_A
_geom_hbond_distance_DH
_geom_hbond_distance_HA
_geom_hbond_distance_DA
_geom_hbond_angle_DHA
_geom_hbond_site_symmetry_A
O1 H19 O8 0.811(17) 2.65(2) 3.221(3) 129(2) 1_655
O1 H19 O6 0.811(17) 2.067(17) 2.875(2) 174(3) 1_655
O2 H2W O5 0.797(14) 2.005(15) 2.787(2) 167(3) 1_545
O2 H1W O7 0.814(14) 2.528(18) 3.242(3) 147(2) 1_545
O2 H1W O8 0.814(14) 2.162(18) 2.918(2) 155(3) 1_545

loop_
_geom_torsion_atom_site_label_1
_geom_torsion_atom_site_label_2
_geom_torsion_atom_site_label_3
_geom_torsion_atom_site_label_4
_geom_torsion
N1 Cu1 O3 N6 38.63(14)
N2 Cu1 O3 N6 131.60(13)
N4 Cu1 O3 N6 -148.70(14)
N3 Cu1 O3 N6 -41.57(14)
O2 Cu1 O3 N6 -111.25(19)
N2 Cu1 N1 C7 -175.43(15)
N4 Cu1 N1 C7 -147.6(5)
N3 Cu1 N1 C7 6.63(15)
O2 Cu1 N1 C7 95.26(15)
O3 Cu1 N1 C7 -76.24(15)
N2 Cu1 N1 C1 4.33(16)
N4 Cu1 N1 C1 32.2(6)
N3 Cu1 N1 C1 -173.61(16)
O2 Cu1 N1 C1 -84.98(15)
O3 Cu1 N1 C1 103.52(15)
N1 Cu1 N2 C13 -174.96(14)
N4 Cu1 N2 C13 8.64(14)
N3 Cu1 N2 C13 -158.9(5)
O2 Cu1 N2 C13 -76.94(14)
O3 Cu1 N2 C13 88.03(14)
N1 Cu1 N2 C3 -4.05(16)
N4 Cu1 N2 C3 179.55(16)
N3 Cu1 N2 C3 12.0(6)
O2 Cu1 N2 C3 93.97(16)
O3 Cu1 N2 C3 -101.07(15)
N1 Cu1 N3 C12 172.1(2)
N2 Cu1 N3 C12 155.9(4)
N4 Cu1 N3 C12 -11.3(2)
O2 Cu1 N3 C12 74.0(2)
O3 Cu1 N3 C12 -90.1(2)
N1 Cu1 N3 C8 -7.42(13)
N2 Cu1 N3 C8 -23.7(6)
N4 Cu1 N3 C8 169.13(13)
O2 Cu1 N3 C8 -105.59(14)
O3 Cu1 N3 C8 90.28(13)
N1 Cu1 N4 C18 148.5(4)
N2 Cu1 N4 C18 176.7(2)
N3 Cu1 N4 C18 -4.9(2)
O2 Cu1 N4 C18 -93.58(19)
O3 Cu1 N4 C18 76.18(19)
N1 Cu1 N4 C14 -36.2(6)
N2 Cu1 N4 C14 -8.04(13)
N3 Cu1 N4 C14 170.30(13)
O2 Cu1 N4 C14 81.68(13)
O3 Cu1 N4 C14 -108.57(13)
Cu1 O3 N6 O4 -49.8(2)
Cu1 O3 N6 O5 130.39(16)
C7 N1 C1 C2 -151.29(18)
Cu1 N1 C1 C2 29.0(2)
C7 N1 C1 C6 84.7(2)
Cu1 N1 C1 C6 -95.08(17)
N1 C1 C2 C3 -71.9(2)
C6 C1 C2 C3 51.4(2)
C13 N2 C3 C2 141.30(18)
Cu1 N2 C3 C2 -29.2(2)
C13 N2 C3 C4 -95.6(2)
Cu1 N2 C3 C4 93.96(18)
C1 C2 C3 N2 71.5(2)
C1 C2 C3 C4 -50.9(2)
N2 C3 C4 C5 -68.3(2)
C2 C3 C4 C5 53.2(2)
C3 C4 C5 O1 -172.41(15)
C3 C4 C5 C6 -54.9(2)
O1 C5 C6 C1 175.92(16)
C4 C5 C6 C1 55.3(2)
N1 C1 C6 C5 69.1(2)
C2 C1 C6 C5 -53.9(2)
C1 N1 C7 C8 175.50(17)
Cu1 N1 C7 C8 -4.7(2)
C12 N3 C8 C9 3.5(3)
Cu1 N3 C8 C9 -176.86(17)
C12 N3 C8 C7 -172.51(19)
Cu1 N3 C8 C7 7.1(2)
N1 C7 C8 N3 -1.9(3)
N1 C7 C8 C9 -178.0(2)
N3 C8 C9 C10 -2.2(3)
C7 C8 C9 C10 173.5(2)
C8 C9 C10 C11 -0.6(3)
C9 C10 C11 C12 1.9(3)
C8 N3 C12 C11 -2.1(3)
Cu1 N3 C12 C11 178.40(16)
C10 C11 C12 N3 -0.6(4)
C3 N2 C13 C14 -179.53(17)
Cu1 N2 C13 C14 -7.8(2)
C18 N4 C14 C15 1.4(3)
Cu1 N4 C14 C15 -174.59(15)
C18 N4 C14 C13 -177.54(18)
Cu1 N4 C14 C13 6.5(2)
N2 C13 C14 N4 0.7(3)
N2 C13 C14 C15 -178.24(18)
N4 C14 C15 C16 0.4(3)
C13 C14 C15 C16 179.31(19)
C14 C15 C16 C17 -1.5(3)
C15 C16 C17 C18 0.7(3)
C14 N4 C18 C17 -2.3(3)
Cu1 N4 C18 C17 172.72(16)
C16 C17 C18 N4 1.3(3)
